data_7210235
loop_
_publ_author_name
'Dorazco-Gonz\'alez, Alejandro'
'Martinez-Vargas, Sergio'
'Hern\'andez-Ortega, Sim\'on'
'Vald\'es-Mart\'inez, Jes\'us'

_publ_section_title
;
 Directed self-assembly of mono and dinuclear copper(ii) isophthalates
 into 1D polymeric structures. Design and an unusual cocrystallization
;
_journal_issue 30
_journal_name_full CrystEngComm
_journal_page_first 5961
_journal_paper_doi 10.1039/c3ce00044c
_journal_volume 15
_journal_year 2013
_chemical_formula_moiety 'C20 H38 Cu2 N5 O5, 0.5(Cl2 O8)'
_chemical_formula_sum 'C20 H38 Cl Cu2 N5 O9'
_chemical_formula_weight 655.08
_chemical_name_common
;
catena-(Diaqua-(mu-5-aminoisophtalato-O,O'')-bis-(N,N,N',N'-
tetramethylethylendia
;
_space_group_IT_number 15
_symmetry_cell_setting monoclinic
_symmetry_space_group_name_Hall '-C 2yc'
_symmetry_space_group_name_H-M 'C 1 2/c 1'
_atom_sites_solution_hydrogens geom
_atom_sites_solution_primary direct
_atom_sites_solution_secondary difmap
_audit_creation_method SHELXL-97
_cell_angle_alpha 90.00
_cell_angle_beta 120.4730(10)
_cell_angle_gamma 90.00
_cell_formula_units_Z 8
_cell_length_a 27.4967(15)
_cell_length_b 15.6562(9)
_cell_length_c 15.3494(9)
_cell_measurement_reflns_used 6825
_cell_measurement_temperature 291(2)
_cell_measurement_theta_max 30.91
_cell_measurement_theta_min 2.59
_cell_volume 5695.1(6)
_computing_cell_refinement 'SMART V 5.625 (Bruker, 1999)'
_computing_data_collection 'SMART V 5.625 (Bruker, 1999)'
_computing_data_reduction 'SAINT V 6.23A (Bruker, 1999)'
_computing_molecular_graphics 'SHELXTL (Sheldrick, 2008)'
_computing_publication_material 'SHELXTL (Sheldrick, 2008)'
_computing_structure_refinement 'SHELXL-97 (Sheldrick, 2008)'
_computing_structure_solution 'SHELXS-97 (Sheldrick, 2008)'
_diffrn_ambient_temperature 291(2)
_diffrn_detector_area_resol_mean 0.83
_diffrn_measured_fraction_theta_full 0.984
_diffrn_measured_fraction_theta_max 0.984
_diffrn_measurement_device_type 'Bruker Smart APEX AXS CCD area detector'
_diffrn_measurement_method 'omega scans'
_diffrn_radiation_monochromator graphite
_diffrn_radiation_source 'fine-focus sealed tube'
_diffrn_radiation_type MoK\a
_diffrn_radiation_wavelength 0.71073
_diffrn_reflns_av_R_equivalents 0.0565
_diffrn_reflns_av_sigmaI/netI 0.0665
_diffrn_reflns_limit_h_max 33
_diffrn_reflns_limit_h_min -33
_diffrn_reflns_limit_k_max 18
_diffrn_reflns_limit_k_min -18
_diffrn_reflns_limit_l_max 18
_diffrn_reflns_limit_l_min -18
_diffrn_reflns_number 23495
_diffrn_reflns_theta_full 25.37
_diffrn_reflns_theta_max 25.37
_diffrn_reflns_theta_min 1.72
_exptl_absorpt_coefficient_mu 1.641
_exptl_absorpt_correction_T_max 0.8648
_exptl_absorpt_correction_T_min 0.6571
_exptl_absorpt_correction_type analytical
_exptl_absorpt_process_details 'SHELXTL V 6.12 (Sheldrick, 2008)'
_exptl_crystal_colour Blue
_exptl_crystal_density_diffrn 1.528
_exptl_crystal_density_method 'not measured'
_exptl_crystal_description Prism
_exptl_crystal_F_000 2720
_exptl_crystal_size_max 0.22
_exptl_crystal_size_mid 0.14
_exptl_crystal_size_min 0.10
_refine_diff_density_max 0.750
_refine_diff_density_min -0.367
_refine_diff_density_rms 0.077
_refine_ls_extinction_method none
_refine_ls_goodness_of_fit_ref 0.904
_refine_ls_hydrogen_treatment mixed
_refine_ls_matrix_type full
_refine_ls_number_parameters 470
_refine_ls_number_reflns 5148
_refine_ls_number_restraints 361
_refine_ls_restrained_S_all 0.932
_refine_ls_R_factor_all 0.0666
_refine_ls_R_factor_gt 0.0416
_refine_ls_shift/su_max 0.002
_refine_ls_shift/su_mean 0.000
_refine_ls_structure_factor_coef Fsqd
_refine_ls_weighting_details 'calc w=1/[\s^2^(Fo^2^)+(0.0450P)^2^] where P=(Fo^2^+2Fc^2^)/3'
_refine_ls_weighting_scheme calc
_refine_ls_wR_factor_gt 0.0923
_refine_ls_wR_factor_ref 0.0973
_reflns_number_gt 3301
_reflns_number_total 5148
_reflns_threshold_expression >2sigma(I)
_cod_data_source_file c3ce00044c.txt
_cod_data_source_block compound-4
_cod_original_sg_symbol_H-M C2/c
_cod_database_code 7210235

loop_
_symmetry_equiv_pos_as_xyz
'x, y, z'
'-x, y, -z+1/2'
'x+1/2, y+1/2, z'
'-x+1/2, y+1/2, -z+1/2'
'-x, -y, -z'
'x, -y, z-1/2'
'-x+1/2, -y+1/2, -z'
'x+1/2, -y+1/2, z-1/2'

loop_
_atom_site_label
_atom_site_type_symbol
_atom_site_fract_x
_atom_site_fract_y
_atom_site_fract_z
_atom_site_U_iso_or_equiv
_atom_site_adp_type
_atom_site_occupancy
_atom_site_symmetry_multiplicity
_atom_site_calc_flag
_atom_site_refinement_flags
_atom_site_disorder_assembly
_atom_site_disorder_group
Cu1 Cu 0.341037(19) 0.04909(3) 0.18819(4) 0.03555(15) Uani 1 1 d . . .
Cu2 Cu 0.22972(2) -0.05688(3) 0.02365(3) 0.03692(15) Uani 1 1 d . . .
O1 O 0.19756(11) 0.04113(17) 0.0774(2) 0.0452(7) Uani 1 1 d . . .
O2 O 0.27073(11) 0.12725(16) 0.1675(2) 0.0455(7) Uani 1 1 d . . .
O3 O 0.33747(12) -0.05365(16) 0.2598(2) 0.0448(7) Uani 1 1 d . . .
O4 O 0.26511(12) -0.13317(16) 0.1435(2) 0.0487(8) Uani 1 1 d . . .
O5 O 0.30232(12) -0.00799(17) 0.0584(2) 0.0450(7) Uani 1 1 d D . .
H5 H 0.3229(15) -0.0511(17) 0.069(3) 0.054 Uiso 1 1 d D . .
N1 N 0.37748(16) 0.1375(2) 0.1367(3) 0.0524(10) Uani 1 1 d . . .
N2 N 0.39376(14) 0.1023(2) 0.3290(3) 0.0423(9) Uani 1 1 d . . .
N3 N 0.15798(15) -0.1316(2) -0.0291(3) 0.0479(9) Uani 1 1 d . . .
N4 N 0.19262(15) -0.0137(2) -0.1245(2) 0.0477(9) Uani 1 1 d . . .
N5 N 0.02944(18) 0.1982(3) 0.0458(4) 0.0814(15) Uani 1 1 d D . .
H5A H 0.013(2) 0.162(3) -0.005(3) 0.098 Uiso 1 1 d D . .
H5B H 0.009(2) 0.225(3) 0.067(4) 0.098 Uiso 1 1 d D . .
C1 C 0.4231(2) 0.1815(4) 0.2282(4) 0.0849(18) Uani 1 1 d . . .
H1A H 0.4581 0.1499 0.2536 0.102 Uiso 1 1 calc R . .
H1B H 0.4289 0.2383 0.2098 0.102 Uiso 1 1 calc R . .
C2 C 0.4089(2) 0.1880(3) 0.3074(4) 0.0755(16) Uani 1 1 d . . .
H2A H 0.3774 0.2268 0.2861 0.091 Uiso 1 1 calc R . .
H2B H 0.4409 0.2108 0.3683 0.091 Uiso 1 1 calc R . .
C3 C 0.3344(2) 0.2002(3) 0.0707(4) 0.0831(18) Uani 1 1 d . . .
H3A H 0.3515 0.2430 0.0501 0.125 Uiso 1 1 calc R . .
H3B H 0.3184 0.2267 0.1070 0.125 Uiso 1 1 calc R . .
H3C H 0.3051 0.1717 0.0121 0.125 Uiso 1 1 calc R . .
C4 C 0.4021(2) 0.0975(4) 0.0803(4) 0.0831(18) Uani 1 1 d . . .
H4A H 0.3724 0.0750 0.0175 0.125 Uiso 1 1 calc R . .
H4B H 0.4270 0.0520 0.1199 0.125 Uiso 1 1 calc R . .
H4C H 0.4230 0.1395 0.0670 0.125 Uiso 1 1 calc R . .
C5 C 0.3664(2) 0.1137(3) 0.3886(3) 0.0653(14) Uani 1 1 d . . .
H5D H 0.3504 0.0604 0.3926 0.098 Uiso 1 1 calc R . .
H5E H 0.3371 0.1557 0.3569 0.098 Uiso 1 1 calc R . .
H5F H 0.3938 0.1324 0.4554 0.098 Uiso 1 1 calc R . .
C6 C 0.44413(19) 0.0486(3) 0.3898(4) 0.0722(15) Uani 1 1 d . . .
H6A H 0.4631 0.0387 0.3526 0.108 Uiso 1 1 calc R . .
H6B H 0.4328 -0.0051 0.4042 0.108 Uiso 1 1 calc R . .
H6C H 0.4692 0.0773 0.4520 0.108 Uiso 1 1 calc R . .
C7 C 0.1153(2) -0.0913(3) -0.1262(4) 0.0658(14) Uani 1 1 d . . .
H7A H 0.0844 -0.1308 -0.1641 0.079 Uiso 1 1 calc R . .
H7B H 0.1002 -0.0404 -0.1124 0.079 Uiso 1 1 calc R . .
C8 C 0.1417(2) -0.0685(3) -0.1863(4) 0.0658(14) Uani 1 1 d . . .
H8A H 0.1148 -0.0379 -0.2466 0.079 Uiso 1 1 calc R . .
H8B H 0.1527 -0.1200 -0.2069 0.079 Uiso 1 1 calc R . .
C9 C 0.1705(2) -0.2210(3) -0.0446(4) 0.0663(15) Uani 1 1 d . . .
H9A H 0.1972 -0.2458 0.0194 0.099 Uiso 1 1 calc R . .
H9B H 0.1862 -0.2210 -0.0880 0.099 Uiso 1 1 calc R . .
H9C H 0.1364 -0.2539 -0.0752 0.099 Uiso 1 1 calc R . .
C10 C 0.1353(2) -0.1326(3) 0.0403(4) 0.0677(15) Uani 1 1 d . . .
H10A H 0.1027 -0.1690 0.0131 0.102 Uiso 1 1 calc R . .
H10B H 0.1249 -0.0757 0.0476 0.102 Uiso 1 1 calc R . .
H10C H 0.1636 -0.1538 0.1052 0.102 Uiso 1 1 calc R . .
C11 C 0.2297(2) -0.0209(3) -0.1672(4) 0.0753(16) Uani 1 1 d . . .
H11A H 0.2104 0.0002 -0.2353 0.113 Uiso 1 1 calc R . .
H11B H 0.2397 -0.0798 -0.1671 0.113 Uiso 1 1 calc R . .
H11C H 0.2634 0.0120 -0.1271 0.113 Uiso 1 1 calc R . .
C12 C 0.1770(2) 0.0775(3) -0.1304(4) 0.0730(16) Uani 1 1 d . . .
H12A H 0.1635 0.0982 -0.1978 0.110 Uiso 1 1 calc R . .
H12B H 0.2095 0.1099 -0.0836 0.110 Uiso 1 1 calc R . .
H12C H 0.1479 0.0835 -0.1138 0.110 Uiso 1 1 calc R . .
C13 C 0.18070(16) 0.1713(2) 0.1350(3) 0.0303(9) Uani 1 1 d . . .
C14 C 0.20378(16) 0.2426(2) 0.1972(3) 0.0340(9) Uani 1 1 d . . .
H14 H 0.2426 0.2513 0.2329 0.041 Uiso 1 1 calc R . .
C15 C 0.16757(17) 0.3008(2) 0.2049(3) 0.0355(10) Uani 1 1 d . . .
C16 C 0.10982(17) 0.2863(3) 0.1529(3) 0.0417(10) Uani 1 1 d . . .
H16 H 0.0859 0.3257 0.1573 0.050 Uiso 1 1 calc R . .
C17 C 0.08740(17) 0.2130(3) 0.0938(3) 0.0430(10) Uani 1 1 d . . .
C18 C 0.12336(16) 0.1571(2) 0.0849(3) 0.0369(10) Uani 1 1 d . . .
H18 H 0.1086 0.1090 0.0443 0.044 Uiso 1 1 calc R . .
C19 C 0.21959(18) 0.1084(2) 0.1256(3) 0.0343(9) Uani 1 1 d . . .
C20 C 0.19031(18) 0.3774(3) 0.2732(3) 0.0379(10) Uani 1 1 d . . .
Cl1 Cl -0.0159(7) 0.3624(12) 0.2260(13) 0.076(3) Uani 0.273(10) 1 d PDU A -1
O6 O -0.0114(7) 0.3542(12) 0.1373(10) 0.088(4) Uani 0.273(10) 1 d PDU A -1
O7 O -0.0738(7) 0.3838(11) 0.1922(17) 0.081(4) Uani 0.273(10) 1 d PDU A -1
O9 O -0.0001(10) 0.2877(11) 0.2829(16) 0.104(5) Uani 0.273(10) 1 d PDU A -1
O8 O 0.0178(8) 0.4345(9) 0.2815(13) 0.127(6) Uani 0.273(10) 1 d PDU A -1
Cl1A Cl -0.0114(9) 0.3622(14) 0.2345(15) 0.079(3) Uani 0.227(10) 1 d PDU A -2
O6A O 0.0310(8) 0.4176(14) 0.2374(16) 0.095(5) Uani 0.227(10) 1 d PDU A -2
O7A O 0.0106(11) 0.3275(13) 0.3340(19) 0.083(5) Uani 0.227(10) 1 d PDU A -2
O8A O -0.0618(8) 0.4062(16) 0.203(2) 0.086(5) Uani 0.227(10) 1 d PDU A -2
O9A O -0.0193(12) 0.2935(13) 0.167(2) 0.096(6) Uani 0.227(10) 1 d PDU A -2
Cl2 Cl 0.4920(2) 0.4092(3) 0.2870(5) 0.088(2) Uani 0.345(4) 1 d PDU B -1
O11 O 0.4606(5) 0.3940(9) 0.1826(8) 0.120(3) Uani 0.345(4) 1 d PDU B -1
O12 O 0.5373(5) 0.3536(8) 0.3328(10) 0.130(5) Uani 0.345(4) 1 d PDU B -1
O13 O 0.4576(5) 0.3939(8) 0.3339(10) 0.128(3) Uani 0.345(4) 1 d PDU B -1
O14 O 0.5040(5) 0.4974(5) 0.3020(9) 0.133(4) Uani 0.345(4) 1 d PDU B -1
Cl2A Cl 0.5046(6) 0.4283(10) 0.1733(12) 0.117(4) Uani 0.155(4) 1 d PDU B -2
O11A O 0.5016(10) 0.4763(14) 0.0917(14) 0.120(3) Uani 0.155(4) 1 d PDU B -2
O12A O 0.5169(11) 0.4850(16) 0.2527(17) 0.128(6) Uani 0.155(4) 1 d PDU B -2
O13A O 0.5486(10) 0.3665(14) 0.211(2) 0.128(3) Uani 0.155(4) 1 d PDU B -2
O14A O 0.4532(9) 0.3836(19) 0.136(2) 0.133(4) Uani 0.155(4) 1 d PDU B -2

loop_
_atom_site_aniso_label
_atom_site_aniso_U_11
_atom_site_aniso_U_22
_atom_site_aniso_U_33
_atom_site_aniso_U_23
_atom_site_aniso_U_13
_atom_site_aniso_U_12
Cu1 0.0358(3) 0.0311(3) 0.0414(3) 0.0025(2) 0.0208(2) -0.0018(2)
Cu2 0.0396(3) 0.0337(3) 0.0357(3) -0.0017(2) 0.0179(2) 0.0012(2)
O1 0.0453(17) 0.0424(18) 0.0494(19) -0.0167(14) 0.0253(15) -0.0039(14)
O2 0.0343(18) 0.0424(17) 0.056(2) -0.0070(14) 0.0198(16) 0.0043(13)
O3 0.0554(18) 0.0318(16) 0.0413(17) 0.0021(13) 0.0203(15) -0.0107(14)
O4 0.0433(18) 0.0396(17) 0.047(2) 0.0093(14) 0.0113(16) -0.0078(14)
O5 0.0497(19) 0.0429(19) 0.0451(18) -0.0001(14) 0.0260(16) 0.0000(14)
N1 0.059(3) 0.048(2) 0.057(3) 0.0066(19) 0.034(2) -0.0117(19)
N2 0.037(2) 0.039(2) 0.047(2) 0.0028(16) 0.0176(19) -0.0038(16)
N3 0.041(2) 0.042(2) 0.050(2) -0.0032(17) 0.016(2) -0.0012(17)
N4 0.053(2) 0.054(2) 0.036(2) -0.0016(17) 0.023(2) 0.0050(19)
N5 0.034(3) 0.093(4) 0.101(4) -0.040(3) 0.022(3) -0.005(2)
C1 0.088(4) 0.083(4) 0.092(5) -0.009(3) 0.052(4) -0.046(3)
C2 0.083(4) 0.057(3) 0.076(4) -0.016(3) 0.034(3) -0.035(3)
C3 0.098(5) 0.063(4) 0.102(5) 0.042(3) 0.060(4) 0.010(3)
C4 0.092(4) 0.098(4) 0.094(5) 0.002(3) 0.074(4) -0.009(4)
C5 0.070(4) 0.077(4) 0.049(3) -0.015(3) 0.030(3) -0.002(3)
C6 0.042(3) 0.085(4) 0.060(4) -0.004(3) 0.004(3) 0.002(3)
C7 0.042(3) 0.070(3) 0.063(4) -0.007(3) 0.011(3) -0.005(3)
C8 0.057(3) 0.084(4) 0.042(3) -0.006(3) 0.014(3) -0.004(3)
C9 0.060(3) 0.045(3) 0.082(4) -0.020(3) 0.028(3) -0.005(2)
C10 0.060(3) 0.070(4) 0.082(4) -0.007(3) 0.043(3) -0.016(3)
C11 0.083(4) 0.107(4) 0.048(3) -0.007(3) 0.042(3) -0.005(3)
C12 0.096(4) 0.062(3) 0.052(3) 0.015(3) 0.030(3) 0.020(3)
C13 0.034(2) 0.029(2) 0.029(2) 0.0031(17) 0.0166(19) 0.0020(17)
C14 0.029(2) 0.034(2) 0.038(2) 0.0017(19) 0.016(2) 0.0019(18)
C15 0.043(3) 0.031(2) 0.033(2) 0.0037(17) 0.019(2) 0.0043(19)
C16 0.036(3) 0.042(3) 0.048(3) 0.001(2) 0.021(2) 0.012(2)
C17 0.031(2) 0.046(3) 0.046(3) -0.004(2) 0.015(2) -0.003(2)
C18 0.039(3) 0.032(2) 0.039(3) -0.0079(18) 0.020(2) -0.0048(19)
C19 0.041(3) 0.037(2) 0.027(2) 0.0047(18) 0.019(2) 0.004(2)
C20 0.039(3) 0.036(2) 0.044(3) -0.004(2) 0.025(2) 0.001(2)
Cl1 0.091(5) 0.065(4) 0.102(6) -0.008(3) 0.072(5) -0.015(3)
O6 0.099(8) 0.098(9) 0.099(8) 0.012(6) 0.073(7) 0.007(7)
O7 0.094(6) 0.065(9) 0.115(9) -0.010(7) 0.075(7) -0.011(6)
O9 0.127(8) 0.098(6) 0.095(10) 0.017(6) 0.062(9) 0.005(6)
O8 0.115(10) 0.107(7) 0.121(10) -0.032(7) 0.032(10) -0.034(8)
Cl1A 0.093(6) 0.065(4) 0.105(6) -0.010(4) 0.070(6) -0.011(4)
O6A 0.097(8) 0.097(8) 0.123(10) 0.001(7) 0.078(8) -0.017(7)
O7A 0.106(9) 0.078(10) 0.106(8) -0.010(7) 0.084(8) 0.001(9)
O8A 0.089(8) 0.068(10) 0.119(10) -0.017(8) 0.066(9) -0.012(7)
O9A 0.115(9) 0.086(8) 0.104(10) -0.019(7) 0.068(9) 0.002(7)
Cl2 0.045(3) 0.058(3) 0.106(5) 0.005(3) -0.003(3) -0.012(2)
O11 0.087(7) 0.086(7) 0.117(5) -0.006(5) 0.000(5) -0.012(5)
O12 0.125(8) 0.115(9) 0.094(8) -0.034(8) 0.014(6) 0.067(8)
O13 0.084(5) 0.115(7) 0.148(8) 0.023(6) 0.031(6) 0.004(5)
O14 0.081(5) 0.068(4) 0.150(9) 0.004(5) -0.016(7) -0.024(4)
Cl2A 0.068(6) 0.093(8) 0.119(8) -0.018(5) -0.004(7) -0.009(5)
O11A 0.087(7) 0.086(7) 0.117(5) -0.006(5) 0.000(5) -0.012(5)
O12A 0.085(12) 0.104(10) 0.104(8) -0.019(8) -0.020(9) -0.016(7)
O13A 0.084(5) 0.115(7) 0.148(8) 0.023(6) 0.031(6) 0.004(5)
O14A 0.081(5) 0.068(4) 0.150(9) 0.004(5) -0.016(7) -0.024(4)

loop_
_atom_type_symbol
_atom_type_description
_atom_type_scat_dispersion_real
_atom_type_scat_dispersion_imag
_atom_type_scat_source
C C 0.0033 0.0016 'International Tables Vol C Tables 4.2.6.8 and 6.1.1.4'
H H 0.0000 0.0000 'International Tables Vol C Tables 4.2.6.8 and 6.1.1.4'
N N 0.0061 0.0033 'International Tables Vol C Tables 4.2.6.8 and 6.1.1.4'
O O 0.0106 0.0060 'International Tables Vol C Tables 4.2.6.8 and 6.1.1.4'
Cl Cl 0.1484 0.1585 'International Tables Vol C Tables 4.2.6.8 and 6.1.1.4'
Cu Cu 0.3201 1.2651 'International Tables Vol C Tables 4.2.6.8 and 6.1.1.4'

loop_
_geom_angle_atom_site_label_1
_geom_angle_atom_site_label_2
_geom_angle_atom_site_label_3
_geom_angle
_geom_angle_site_symmetry_1
_geom_angle_site_symmetry_3
O5 Cu1 O3 92.32(11) . .
O5 Cu1 N2 171.08(13) . .
O3 Cu1 N2 87.29(12) . .
O5 Cu1 N1 92.02(13) . .
O3 Cu1 N1 156.79(14) . .
N2 Cu1 N1 84.94(14) . .
O5 Cu1 O2 97.20(11) . .
O3 Cu1 O2 104.37(11) . .
N2 Cu1 O2 91.52(12) . .
N1 Cu1 O2 97.68(13) . .
O5 Cu2 O4 91.73(11) . .
O5 Cu2 N3 166.26(13) . .
O4 Cu2 N3 86.82(13) . .
O5 Cu2 N4 92.18(13) . .
O4 Cu2 N4 161.39(13) . .
N3 Cu2 N4 85.08(14) . .
O5 Cu2 O1 100.38(11) . .
O4 Cu2 O1 100.29(11) . .
N3 Cu2 O1 93.32(12) . .
N4 Cu2 O1 96.88(12) . .
C19 O1 Cu2 131.4(3) . .
C19 O2 Cu1 128.9(3) . .
C20 O3 Cu1 131.2(3) 4_545 .
C20 O4 Cu2 129.1(2) 4_545 .
Cu1 O5 Cu2 114.58(14) . .
Cu1 O5 H5 102(3) . .
Cu2 O5 H5 104(3) . .
C3 N1 C4 109.1(4) . .
C3 N1 C1 109.8(4) . .
C4 N1 C1 109.2(4) . .
C3 N1 Cu1 109.2(3) . .
C4 N1 Cu1 113.0(3) . .
C1 N1 Cu1 106.6(3) . .
C5 N2 C6 106.8(4) . .
C5 N2 C2 108.7(4) . .
C6 N2 C2 112.0(4) . .
C5 N2 Cu1 113.1(3) . .
C6 N2 Cu1 111.5(3) . .
C2 N2 Cu1 104.9(3) . .
C10 N3 C9 108.7(4) . .
C10 N3 C7 108.5(4) . .
C9 N3 C7 111.5(4) . .
C10 N3 Cu2 112.9(3) . .
C9 N3 Cu2 109.9(3) . .
C7 N3 Cu2 105.2(3) . .
C11 N4 C12 106.9(4) . .
C11 N4 C8 108.1(4) . .
C12 N4 C8 111.4(4) . .
C11 N4 Cu2 113.4(3) . .
C12 N4 Cu2 110.3(3) . .
C8 N4 Cu2 106.8(3) . .
C17 N5 H5A 121(4) . .
C17 N5 H5B 120(4) . .
H5A N5 H5B 119(5) . .
C2 C1 N1 111.3(4) . .
C2 C1 H1A 109.4 . .
N1 C1 H1A 109.4 . .
C2 C1 H1B 109.4 . .
N1 C1 H1B 109.4 . .
H1A C1 H1B 108.0 . .
C1 C2 N2 110.3(4) . .
C1 C2 H2A 109.6 . .
N2 C2 H2A 109.6 . .
C1 C2 H2B 109.6 . .
N2 C2 H2B 109.6 . .
H2A C2 H2B 108.1 . .
N1 C3 H3A 109.5 . .
N1 C3 H3B 109.5 . .
H3A C3 H3B 109.5 . .
N1 C3 H3C 109.5 . .
H3A C3 H3C 109.5 . .
H3B C3 H3C 109.5 . .
N1 C4 H4A 109.5 . .
N1 C4 H4B 109.5 . .
H4A C4 H4B 109.5 . .
N1 C4 H4C 109.5 . .
H4A C4 H4C 109.5 . .
H4B C4 H4C 109.5 . .
N2 C5 H5D 109.5 . .
N2 C5 H5E 109.5 . .
H5D C5 H5E 109.5 . .
N2 C5 H5F 109.5 . .
H5D C5 H5F 109.5 . .
H5E C5 H5F 109.5 . .
N2 C6 H6A 109.5 . .
N2 C6 H6B 109.5 . .
H6A C6 H6B 109.5 . .
N2 C6 H6C 109.5 . .
H6A C6 H6C 109.5 . .
H6B C6 H6C 109.5 . .
C8 C7 N3 109.7(4) . .
C8 C7 H7A 109.7 . .
N3 C7 H7A 109.7 . .
C8 C7 H7B 109.7 . .
N3 C7 H7B 109.7 . .
H7A C7 H7B 108.2 . .
C7 C8 N4 109.9(4) . .
C7 C8 H8A 109.7 . .
N4 C8 H8A 109.7 . .
C7 C8 H8B 109.7 . .
N4 C8 H8B 109.7 . .
H8A C8 H8B 108.2 . .
N3 C9 H9A 109.5 . .
N3 C9 H9B 109.5 . .
H9A C9 H9B 109.5 . .
N3 C9 H9C 109.5 . .
H9A C9 H9C 109.5 . .
H9B C9 H9C 109.5 . .
N3 C10 H10A 109.5 . .
N3 C10 H10B 109.5 . .
H10A C10 H10B 109.5 . .
N3 C10 H10C 109.5 . .
H10A C10 H10C 109.5 . .
H10B C10 H10C 109.5 . .
N4 C11 H11A 109.5 . .
N4 C11 H11B 109.5 . .
H11A C11 H11B 109.5 . .
N4 C11 H11C 109.5 . .
H11A C11 H11C 109.5 . .
H11B C11 H11C 109.5 . .
N4 C12 H12A 109.5 . .
N4 C12 H12B 109.5 . .
H12A C12 H12B 109.5 . .
N4 C12 H12C 109.5 . .
H12A C12 H12C 109.5 . .
H12B C12 H12C 109.5 . .
C18 C13 C14 120.4(3) . .
C18 C13 C19 120.4(3) . .
C14 C13 C19 119.2(3) . .
C13 C14 C15 118.9(4) . .
C13 C14 H14 120.6 . .
C15 C14 H14 120.6 . .
C16 C15 C14 120.1(4) . .
C16 C15 C20 118.8(4) . .
C14 C15 C20 121.1(4) . .
C15 C16 C17 120.5(4) . .
C15 C16 H16 119.8 . .
C17 C16 H16 119.8 . .
C18 C17 N5 121.8(4) . .
C18 C17 C16 118.9(4) . .
N5 C17 C16 119.3(4) . .
C13 C18 C17 121.2(4) . .
C13 C18 H18 119.4 . .
C17 C18 H18 119.4 . .
O2 C19 O1 125.7(4) . .
O2 C19 C13 117.5(3) . .
O1 C19 C13 116.7(4) . .
O4 C20 O3 126.7(4) 4 4
O4 C20 C15 116.7(3) 4 .
O3 C20 C15 116.5(4) 4 .
O9 Cl1 O8 112.7(10) . .
O9 Cl1 O6 111.8(10) . .
O8 Cl1 O6 107.1(9) . .
O9 Cl1 O7 111.0(9) . .
O8 Cl1 O7 107.1(10) . .
O6 Cl1 O7 106.9(10) . .
O8A Cl1A O7A 111.3(10) . .
O8A Cl1A O9A 111.2(10) . .
O7A Cl1A O9A 108.3(12) . .
O8A Cl1A O6A 111.2(12) . .
O7A Cl1A O6A 107.4(11) . .
O9A Cl1A O6A 107.4(11) . .
O12 Cl2 O11 110.4(6) . .
O12 Cl2 O14 117.2(8) . .
O11 Cl2 O14 108.0(6) . .
O12 Cl2 O13 106.6(6) . .
O11 Cl2 O13 110.8(8) . .
O14 Cl2 O13 103.6(6) . .
O12A Cl2A O14A 114.6(9) . .
O12A Cl2A O13A 107.4(7) . .
O14A Cl2A O13A 107.4(7) . .
O12A Cl2A O11A 108.1(7) . .
O14A Cl2A O11A 107.8(7) . .
O13A Cl2A O11A 111.6(9) . .

loop_
_geom_bond_atom_site_label_1
_geom_bond_atom_site_label_2
_geom_bond_distance
_geom_bond_site_symmetry_2
Cu1 O5 1.937(3) .
Cu1 O3 1.979(3) .
Cu1 N2 2.070(3) .
Cu1 N1 2.085(3) .
Cu1 O2 2.171(3) .
Cu2 O5 1.943(3) .
Cu2 O4 1.985(3) .
Cu2 N3 2.073(3) .
Cu2 N4 2.077(3) .
Cu2 O1 2.135(3) .
O1 C19 1.252(4) .
O2 C19 1.249(4) .
O3 C20 1.269(4) 4_545
O4 C20 1.256(5) 4_545
O5 H5 0.843(10) .
N1 C3 1.475(6) .
N1 C4 1.482(5) .
N1 C1 1.495(6) .
N2 C5 1.461(5) .
N2 C6 1.478(5) .
N2 C2 1.491(5) .
N3 C10 1.482(6) .
N3 C9 1.490(5) .
N3 C7 1.491(6) .
N4 C11 1.471(5) .
N4 C12 1.481(5) .
N4 C8 1.498(6) .
N5 C17 1.395(6) .
N5 H5A 0.88(2) .
N5 H5B 0.89(2) .
C1 C2 1.456(7) .
C1 H1A 0.9700 .
C1 H1B 0.9700 .
C2 H2A 0.9700 .
C2 H2B 0.9700 .
C3 H3A 0.9600 .
C3 H3B 0.9600 .
C3 H3C 0.9600 .
C4 H4A 0.9600 .
C4 H4B 0.9600 .
C4 H4C 0.9600 .
C5 H5D 0.9600 .
C5 H5E 0.9600 .
C5 H5F 0.9600 .
C6 H6A 0.9600 .
C6 H6B 0.9600 .
C6 H6C 0.9600 .
C7 C8 1.480(6) .
C7 H7A 0.9700 .
C7 H7B 0.9700 .
C8 H8A 0.9700 .
C8 H8B 0.9700 .
C9 H9A 0.9600 .
C9 H9B 0.9600 .
C9 H9C 0.9600 .
C10 H10A 0.9600 .
C10 H10B 0.9600 .
C10 H10C 0.9600 .
C11 H11A 0.9600 .
C11 H11B 0.9600 .
C11 H11C 0.9600 .
C12 H12A 0.9600 .
C12 H12B 0.9600 .
C12 H12C 0.9600 .
C13 C18 1.377(5) .
C13 C14 1.395(5) .
C13 C19 1.514(5) .
C14 C15 1.397(5) .
C14 H14 0.9300 .
C15 C16 1.387(5) .
C15 C20 1.505(5) .
C16 C17 1.397(5) .
C16 H16 0.9300 .
C17 C18 1.378(5) .
C18 H18 0.9300 .
C20 O4 1.256(5) 4
C20 O3 1.269(4) 4
Cl1 O9 1.39(2) .
Cl1 O8 1.434(10) .
Cl1 O6 1.435(11) .
Cl1 O7 1.441(12) .
Cl1A O8A 1.40(2) .
Cl1A O7A 1.434(12) .
Cl1A O9A 1.434(12) .
Cl1A O6A 1.435(10) .
Cl2 O12 1.383(8) .
Cl2 O11 1.402(8) .
Cl2 O14 1.412(8) .
Cl2 O13 1.469(8) .
Cl2A O12A 1.403(8) .
Cl2A O14A 1.412(9) .
Cl2A O13A 1.424(9) .
Cl2A O11A 1.427(8) .

loop_
_geom_hbond_atom_site_label_D
_geom_hbond_atom_site_label_H
_geom_hbond_atom_site_label_A
_geom_hbond_distance_DH
_geom_hbond_distance_HA
_geom_hbond_distance_DA
_geom_hbond_angle_DHA
_geom_hbond_site_symmetry_A
N5 H5A O13 0.88(2) 2.32(3) 3.168(13) 162(5) 8_455
N5 H5A O11A 0.88(2) 2.47(4) 3.29(2) 156(5) 7
N5 H5A O13 0.88(2) 2.32(3) 3.168(13) 162(5) 8_455
N5 H5B O9A 0.89(2) 2.30(3) 3.16(2) 163(5) .
N5 H5B O6 0.89(2) 2.48(4) 3.286(17) 150(5) .
N5 H5B O7A 0.89(2) 2.45(3) 3.283(19) 156(5) 2

loop_
_geom_torsion_atom_site_label_1
_geom_torsion_atom_site_label_2
_geom_torsion_atom_site_label_3
_geom_torsion_atom_site_label_4
_geom_torsion
_geom_torsion_site_symmetry_4
O5 Cu2 O1 C19 -5.4(4) .
O4 Cu2 O1 C19 88.3(3) .
N3 Cu2 O1 C19 175.7(3) .
N4 Cu2 O1 C19 -98.9(3) .
O5 Cu1 O2 C19 38.3(3) .
O3 Cu1 O2 C19 -55.9(3) .
N2 Cu1 O2 C19 -143.5(3) .
N1 Cu1 O2 C19 131.4(3) .
O5 Cu1 O3 C20 -12.3(4) 4_545
N2 Cu1 O3 C20 176.6(4) 4_545
N1 Cu1 O3 C20 -112.9(4) 4_545
O2 Cu1 O3 C20 85.8(4) 4_545
O5 Cu2 O4 C20 27.7(4) 4_545
N3 Cu2 O4 C20 -166.0(4) 4_545
N4 Cu2 O4 C20 129.7(4) 4_545
O1 Cu2 O4 C20 -73.2(4) 4_545
O3 Cu1 O5 Cu2 55.22(15) .
N2 Cu1 O5 Cu2 142.5(7) .
N1 Cu1 O5 Cu2 -147.58(16) .
O2 Cu1 O5 Cu2 -49.58(15) .
O4 Cu2 O5 Cu1 -60.78(15) .
N3 Cu2 O5 Cu1 -144.5(5) .
N4 Cu2 O5 Cu1 137.41(16) .
O1 Cu2 O5 Cu1 40.01(16) .
O5 Cu1 N1 C3 75.1(3) .
O3 Cu1 N1 C3 175.8(3) .
N2 Cu1 N1 C3 -113.3(3) .
O2 Cu1 N1 C3 -22.4(3) .
O5 Cu1 N1 C4 -46.4(3) .
O3 Cu1 N1 C4 54.3(5) .
N2 Cu1 N1 C4 125.2(3) .
O2 Cu1 N1 C4 -144.0(3) .
O5 Cu1 N1 C1 -166.4(3) .
O3 Cu1 N1 C1 -65.7(5) .
N2 Cu1 N1 C1 5.2(3) .
O2 Cu1 N1 C1 96.1(3) .
O5 Cu1 N2 C5 -150.7(7) .
O3 Cu1 N2 C5 -63.0(3) .
N1 Cu1 N2 C5 138.9(3) .
O2 Cu1 N2 C5 41.3(3) .
O5 Cu1 N2 C6 -30.3(10) .
O3 Cu1 N2 C6 57.4(3) .
N1 Cu1 N2 C6 -100.7(3) .
O2 Cu1 N2 C6 161.7(3) .
O5 Cu1 N2 C2 91.0(8) .
O3 Cu1 N2 C2 178.7(3) .
N1 Cu1 N2 C2 20.6(3) .
O2 Cu1 N2 C2 -77.0(3) .
O5 Cu2 N3 C10 144.0(5) .
O4 Cu2 N3 C10 59.8(3) .
N4 Cu2 N3 C10 -137.0(3) .
O1 Cu2 N3 C10 -40.4(3) .
O5 Cu2 N3 C9 22.4(7) .
O4 Cu2 N3 C9 -61.9(3) .
N4 Cu2 N3 C9 101.4(3) .
O1 Cu2 N3 C9 -162.0(3) .
O5 Cu2 N3 C7 -97.8(6) .
O4 Cu2 N3 C7 177.9(3) .
N4 Cu2 N3 C7 -18.8(3) .
O1 Cu2 N3 C7 77.8(3) .
O5 Cu2 N4 C11 39.2(3) .
O4 Cu2 N4 C11 -62.8(6) .
N3 Cu2 N4 C11 -127.3(3) .
O1 Cu2 N4 C11 139.9(3) .
O5 Cu2 N4 C12 -80.7(3) .
O4 Cu2 N4 C12 177.2(4) .
N3 Cu2 N4 C12 112.7(3) .
O1 Cu2 N4 C12 20.0(3) .
O5 Cu2 N4 C8 158.1(3) .
O4 Cu2 N4 C8 56.1(5) .
N3 Cu2 N4 C8 -8.4(3) .
O1 Cu2 N4 C8 -101.2(3) .
C3 N1 C1 C2 86.2(5) .
C4 N1 C1 C2 -154.3(5) .
Cu1 N1 C1 C2 -32.0(5) .
N1 C1 C2 N2 52.9(6) .
C5 N2 C2 C1 -165.9(4) .
C6 N2 C2 C1 76.4(5) .
Cu1 N2 C2 C1 -44.6(5) .
C10 N3 C7 C8 165.1(4) .
C9 N3 C7 C8 -75.2(5) .
Cu2 N3 C7 C8 44.0(4) .
N3 C7 C8 N4 -54.4(5) .
C11 N4 C8 C7 157.5(4) .
C12 N4 C8 C7 -85.3(5) .
Cu2 N4 C8 C7 35.2(5) .
C18 C13 C14 C15 -2.2(5) .
C19 C13 C14 C15 179.5(3) .
C13 C14 C15 C16 1.2(6) .
C13 C14 C15 C20 178.2(3) .
C14 C15 C16 C17 1.1(6) .
C20 C15 C16 C17 -176.0(4) .
C15 C16 C17 C18 -2.5(6) .
C15 C16 C17 N5 177.2(4) .
C14 C13 C18 C17 0.7(6) .
C19 C13 C18 C17 179.1(3) .
N5 C17 C18 C13 -178.1(4) .
C16 C17 C18 C13 1.6(6) .
Cu1 O2 C19 O1 -7.4(6) .
Cu1 O2 C19 C13 171.4(2) .
Cu2 O1 C19 O2 -11.8(6) .
Cu2 O1 C19 C13 169.3(2) .
C18 C13 C19 O2 175.5(3) .
C14 C13 C19 O2 -6.1(5) .
C18 C13 C19 O1 -5.5(5) .
C14 C13 C19 O1 172.8(3) .
C16 C15 C20 O4 138.9(4) 4
C14 C15 C20 O4 -38.2(5) 4
C16 C15 C20 O3 -41.5(5) 4
C14 C15 C20 O3 141.5(4) 4
